data_7021397
loop_
_publ_author_name
'Fedushkin, Igor L.'
'Markina, Olga V.'
'Lukoyanov, Anton N.'
'Morozov, Alexander G.'
'Baranov, Evgenii V.'
'Maslov, Maxim O.'
'Ketkov, Sergey Yu'

_publ_section_title
;
 Boron complexes of redox-active diimine ligand.
;
_journal_issue 22
_journal_name_full 'Dalton transactions (Cambridge, England : 2003)'
_journal_page_first 7952
_journal_page_last 7961
_journal_paper_doi 10.1039/c3dt33055a
_journal_volume 42
_journal_year 2013
_chemical_formula_sum 'C36 H42 B N3'
_chemical_formula_weight 527.54
_chemical_name_systematic
;
?
;
_space_group_IT_number 2
_symmetry_cell_setting triclinic
_symmetry_space_group_name_Hall '-P 1'
_symmetry_space_group_name_H-M 'P -1'
_atom_sites_solution_hydrogens geom
_atom_sites_solution_primary direct
_atom_sites_solution_secondary difmap
_audit_creation_method SHELXL-97
_cell_angle_alpha 94.550(2)
_cell_angle_beta 113.4610(10)
_cell_angle_gamma 108.675(2)
_cell_formula_units_Z 2
_cell_length_a 10.9275(7)
_cell_length_b 12.8248(9)
_cell_length_c 13.0157(9)
_cell_measurement_reflns_used 800
_cell_measurement_temperature 100(2)
_cell_measurement_theta_max 30
_cell_measurement_theta_min 2
_cell_volume 1539.63(18)
_computing_cell_refinement 'Bruker SMART'
_computing_data_collection 'Bruker SMART'
_computing_data_reduction 'Bruker SHELXTL'
_computing_molecular_graphics 'Bruker SHELXTL'
_computing_publication_material 'Bruker SHELXTL'
_computing_structure_refinement 'SHELXL-97 (Sheldrick, 1997)'
_computing_structure_solution 'SHELXS-97 (Sheldrick, 1990)'
_diffrn_ambient_temperature 100(2)
_diffrn_measured_fraction_theta_full 0.992
_diffrn_measured_fraction_theta_max 0.992
_diffrn_measurement_device_type 'CCD area detector'
_diffrn_measurement_method 'omega scans'
_diffrn_radiation_monochromator graphite
_diffrn_radiation_source 'fine-focus sealed tube'
_diffrn_radiation_type MoK\a
_diffrn_radiation_wavelength 0.71073
_diffrn_reflns_av_R_equivalents 0.0332
_diffrn_reflns_av_sigmaI/netI 0.0529
_diffrn_reflns_limit_h_max 13
_diffrn_reflns_limit_h_min -13
_diffrn_reflns_limit_k_max 15
_diffrn_reflns_limit_k_min -15
_diffrn_reflns_limit_l_max 16
_diffrn_reflns_limit_l_min -16
_diffrn_reflns_number 13225
_diffrn_reflns_theta_full 26.00
_diffrn_reflns_theta_max 26.00
_diffrn_reflns_theta_min 2.11
_exptl_absorpt_coefficient_mu 0.066
_exptl_absorpt_correction_T_max 0.9954
_exptl_absorpt_correction_T_min 0.9692
_exptl_absorpt_correction_type multi-scan
_exptl_absorpt_process_details 'SADABS (Sheldrick, 1998)'
_exptl_crystal_colour violet
_exptl_crystal_density_diffrn 1.138
_exptl_crystal_density_method 'not measured'
_exptl_crystal_description plate
_exptl_crystal_F_000 568
_exptl_crystal_size_max 0.48
_exptl_crystal_size_mid 0.19
_exptl_crystal_size_min 0.07
_refine_diff_density_max 0.249
_refine_diff_density_min -0.194
_refine_diff_density_rms 0.038
_refine_ls_extinction_method none
_refine_ls_goodness_of_fit_ref 1.016
_refine_ls_hydrogen_treatment mixed
_refine_ls_matrix_type full
_refine_ls_number_parameters 398
_refine_ls_number_reflns 6010
_refine_ls_number_restraints 19
_refine_ls_restrained_S_all 1.043
_refine_ls_R_factor_all 0.1023
_refine_ls_R_factor_gt 0.0591
_refine_ls_shift/su_max 0.000
_refine_ls_shift/su_mean 0.000
_refine_ls_structure_factor_coef Fsqd
_refine_ls_weighting_details 'calc w=1/[\s^2^(Fo^2^)+(0.0802P)^2^+0.0000P] where P=(Fo^2^+2Fc^2^)/3'
_refine_ls_weighting_scheme calc
_refine_ls_wR_factor_gt 0.1384
_refine_ls_wR_factor_ref 0.1536
_reflns_number_gt 3821
_reflns_number_total 6010
_reflns_threshold_expression >2sigma(I)
_cod_data_source_file c3dt33055a.txt
_cod_data_source_block bbianm
_cod_depositor_comments
;
The following automatic conversions were performed:

'_symmetry_cell_setting' value 'Triclinic' changed to 'triclinic'
according to /home/saulius/struct/CIF-dictionaries/cif_core.dic
dictionary named 'cif_core.dic' version 2.4.2 from 2011-04-26.

Automatic conversion script
Id: cif_fix_values 1891 2012-01-12 08:04:46Z andrius 
;
_cod_original_sg_symbol_H-M P-1
_cod_database_code 7021397

loop_
_symmetry_equiv_pos_as_xyz
'x, y, z'
'-x, -y, -z'

loop_
_atom_site_label
_atom_site_type_symbol
_atom_site_fract_x
_atom_site_fract_y
_atom_site_fract_z
_atom_site_U_iso_or_equiv
_atom_site_adp_type
_atom_site_occupancy
_atom_site_symmetry_multiplicity
_atom_site_calc_flag
_atom_site_refinement_flags
_atom_site_disorder_assembly
_atom_site_disorder_group
B1 B -0.44043(15) -0.30061(13) 0.33248(13) 0.0290(4) Uani 1 1 d . . .
N1 N -0.44753(10) -0.25563(9) 0.23302(9) 0.0280(3) Uani 1 1 d . . .
N2 N -0.29959(10) -0.30731(9) 0.38652(9) 0.0272(3) Uani 1 1 d . . .
N3 N -0.54787(12) -0.33058(11) 0.37110(10) 0.0409(3) Uani 1 1 d D . .
H3A H -0.6403(16) -0.3405(13) 0.3247(14) 0.062(5) Uiso 1 1 d . . .
H3B H -0.5453(17) -0.3683(9) 0.4269(8) 0.075(6) Uiso 1 1 d D . .
C1 C -0.31758(13) -0.23997(10) 0.22847(11) 0.0270(3) Uani 1 1 d . . .
C2 C -0.22985(13) -0.26921(10) 0.31861(11) 0.0264(3) Uani 1 1 d . . .
C3 C -0.09598(13) -0.25487(11) 0.31197(11) 0.0300(4) Uani 1 1 d . . .
C4 C -0.11443(13) -0.21584(11) 0.20825(11) 0.0295(4) Uani 1 1 d . . .
C5 C -0.24987(13) -0.20388(11) 0.15437(11) 0.0296(3) Uani 1 1 d . . .
C6 C -0.28174(14) -0.16560(13) 0.05567(12) 0.0397(4) Uani 1 1 d . . .
H6A H -0.3710 -0.1570 0.0174 0.048 Uiso 1 1 calc R . .
C7 C -0.17943(15) -0.13907(14) 0.01157(13) 0.0476(4) Uani 1 1 d . . .
H7A H -0.2007 -0.1105 -0.0559 0.057 Uiso 1 1 calc R . .
C8 C -0.04946(14) -0.15279(12) 0.06235(12) 0.0379(4) Uani 1 1 d . . .
H8A H 0.0150 -0.1366 0.0284 0.045 Uiso 1 1 calc R . .
C9 C -0.01309(13) -0.19159(11) 0.16640(12) 0.0308(4) Uani 1 1 d . . .
C10 C 0.11821(14) -0.20669(12) 0.23306(13) 0.0378(4) Uani 1 1 d . . .
H10A H 0.1895 -0.1961 0.2063 0.045 Uiso 1 1 calc R . .
C11 C 0.13937(15) -0.23673(13) 0.33633(13) 0.0432(4) Uani 1 1 d . . .
H11A H 0.2301 -0.2397 0.3830 0.052 Uiso 1 1 calc R . .
C12 C 0.03238(14) -0.26346(12) 0.37644(13) 0.0377(4) Uani 1 1 d . . .
H12A H 0.0498 -0.2868 0.4466 0.045 Uiso 1 1 calc R . .
C13 C -0.55865(13) -0.22939(12) 0.14925(11) 0.0312(3) Uani 1 1 d . . .
C14 C -0.54645(14) -0.11660(12) 0.16182(13) 0.0391(4) Uani 1 1 d . B .
C15 C -0.65259(16) -0.09188(15) 0.07571(14) 0.0569(5) Uani 1 1 d . . .
H15A H -0.6473 -0.0161 0.0815 0.068 Uiso 1 1 calc R . .
C16 C -0.76484(16) -0.17631(17) -0.01759(14) 0.0649(5) Uani 1 1 d . . .
H16A H -0.8357 -0.1581 -0.0757 0.078 Uiso 1 1 calc R . .
C17 C -0.77466(16) -0.28631(18) -0.02681(13) 0.0599(6) Uani 1 1 d . . .
H17A H -0.8533 -0.3435 -0.0910 0.072 Uiso 1 1 calc R . .
C18 C -0.67198(15) -0.31591(14) 0.05573(12) 0.0441(4) Uani 1 1 d . . .
C19 C -0.42339(15) -0.02506(12) 0.26555(14) 0.0501(5) Uani 1 1 d DU . .
H19A H -0.3374 -0.0462 0.2881 0.060 Uiso 1 1 calc R A 1
C20 C -0.3823(3) 0.08960(18) 0.2364(3) 0.0790(10) Uani 0.741(3) 1 d PD B 1
H20A H -0.3646 0.0824 0.1685 0.118 Uiso 0.741(3) 1 calc PR B 1
H20B H -0.2946 0.1441 0.3019 0.118 Uiso 0.741(3) 1 calc PR B 1
H20C H -0.4613 0.1162 0.2199 0.118 Uiso 0.741(3) 1 calc PR B 1
C21 C -0.4578(2) -0.0223(2) 0.36672(19) 0.0561(8) Uani 0.741(3) 1 d PD B 1
H21A H -0.4846 -0.0983 0.3812 0.084 Uiso 0.741(3) 1 calc PR B 1
H21B H -0.5385 0.0024 0.3496 0.084 Uiso 0.741(3) 1 calc PR B 1
H21C H -0.3728 0.0307 0.4352 0.084 Uiso 0.741(3) 1 calc PR B 1
C20' C -0.3234(6) 0.0726(5) 0.2415(6) 0.074(3) Uani 0.259(3) 1 d PDU B 2
H20D H -0.2538 0.1293 0.3138 0.112 Uiso 0.259(3) 1 calc PR B 2
H20E H -0.3806 0.1074 0.1877 0.112 Uiso 0.259(3) 1 calc PR B 2
H20F H -0.2715 0.0439 0.2075 0.112 Uiso 0.259(3) 1 calc PR B 2
C21' C -0.4780(5) 0.0269(6) 0.3402(5) 0.076(2) Uani 0.259(3) 1 d PDU B 2
H21D H -0.5492 -0.0338 0.3519 0.114 Uiso 0.259(3) 1 calc PR B 2
H21E H -0.5231 0.0766 0.3012 0.114 Uiso 0.259(3) 1 calc PR B 2
H21F H -0.3965 0.0710 0.4150 0.114 Uiso 0.259(3) 1 calc PR B 2
C22 C -0.68124(19) -0.43745(15) 0.04168(15) 0.0623(6) Uani 1 1 d . . .
H22A H -0.5956 -0.4389 0.1086 0.075 Uiso 1 1 calc R . .
C23 C -0.8153(2) -0.51921(19) 0.04380(19) 0.0963(8) Uani 1 1 d . . .
H23A H -0.8120 -0.5948 0.0407 0.144 Uiso 1 1 calc R . .
H23B H -0.9015 -0.5224 -0.0229 0.144 Uiso 1 1 calc R . .
H23C H -0.8190 -0.4932 0.1150 0.144 Uiso 1 1 calc R . .
C24 C -0.6732(2) -0.47860(18) -0.06756(18) 0.0847(7) Uani 1 1 d . . .
H24A H -0.6675 -0.5534 -0.0687 0.127 Uiso 1 1 calc R . .
H24B H -0.5871 -0.4250 -0.0690 0.127 Uiso 1 1 calc R . .
H24C H -0.7597 -0.4839 -0.1352 0.127 Uiso 1 1 calc R . .
C25 C -0.23993(13) -0.34835(11) 0.48645(11) 0.0297(4) Uani 1 1 d . . .
C26 C -0.18367(15) -0.27839(13) 0.59626(12) 0.0403(4) Uani 1 1 d . . .
C27 C -0.12981(16) -0.32201(15) 0.69175(14) 0.0525(5) Uani 1 1 d . . .
H27A H -0.0922 -0.2767 0.7670 0.063 Uiso 1 1 calc R . .
C28 C -0.13025(16) -0.42915(15) 0.67886(14) 0.0533(5) Uani 1 1 d . . .
H28A H -0.0926 -0.4572 0.7450 0.064 Uiso 1 1 calc R . .
C29 C -0.18465(15) -0.49610(13) 0.57100(14) 0.0459(4) Uani 1 1 d . . .
H29A H -0.1829 -0.5698 0.5636 0.055 Uiso 1 1 calc R . .
C30 C -0.24243(13) -0.45834(12) 0.47207(12) 0.0331(4) Uani 1 1 d . . .
C31 C -0.1778(2) -0.15801(14) 0.61010(15) 0.0590(6) Uani 1 1 d . . .
H31A H -0.2593 -0.1558 0.5400 0.071 Uiso 1 1 calc R . .
C32 C -0.0382(2) -0.07702(17) 0.61587(19) 0.0922(7) Uani 1 1 d U . .
H32A H -0.0278 -0.1028 0.5480 0.138 Uiso 1 1 calc R . .
H32B H 0.0436 -0.0748 0.6858 0.138 Uiso 1 1 calc R . .
H32C H -0.0400 -0.0010 0.6176 0.138 Uiso 1 1 calc R . .
C33 C -0.1949(2) -0.11763(17) 0.71489(17) 0.0774(7) Uani 1 1 d . . .
H33A H -0.2760 -0.1763 0.7180 0.116 Uiso 1 1 calc R . .
H33B H -0.2137 -0.0480 0.7091 0.116 Uiso 1 1 calc R . .
H33C H -0.1060 -0.1025 0.7851 0.116 Uiso 1 1 calc R . .
C34 C -0.31040(15) -0.53580(12) 0.35305(13) 0.0411(4) Uani 1 1 d . . .
H34A H -0.3094 -0.4866 0.2973 0.049 Uiso 1 1 calc R . .
C35 C -0.22754(19) -0.60800(16) 0.3440(2) 0.0772(7) Uani 1 1 d . . .
H35A H -0.2690 -0.6492 0.2636 0.116 Uiso 1 1 calc R . .
H35B H -0.2341 -0.6623 0.3924 0.116 Uiso 1 1 calc R . .
H35C H -0.1259 -0.5593 0.3700 0.116 Uiso 1 1 calc R . .
C36 C -0.46700(18) -0.60930(17) 0.31774(16) 0.0670(6) Uani 1 1 d . . .
H36A H -0.5196 -0.5610 0.3212 0.101 Uiso 1 1 calc R . .
H36B H -0.4717 -0.6594 0.3704 0.101 Uiso 1 1 calc R . .
H36C H -0.5110 -0.6551 0.2389 0.101 Uiso 1 1 calc R . .

loop_
_atom_site_aniso_label
_atom_site_aniso_U_11
_atom_site_aniso_U_22
_atom_site_aniso_U_33
_atom_site_aniso_U_23
_atom_site_aniso_U_13
_atom_site_aniso_U_12
B1 0.0299(6) 0.0287(7) 0.0271(7) 0.0048(6) 0.0120(6) 0.0110(6)
N1 0.0261(4) 0.0365(6) 0.0259(5) 0.0086(4) 0.0131(4) 0.0152(4)
N2 0.0286(5) 0.0300(5) 0.0248(5) 0.0084(4) 0.0137(4) 0.0107(4)
N3 0.0339(5) 0.0589(7) 0.0354(6) 0.0181(6) 0.0183(5) 0.0194(5)
C1 0.0281(6) 0.0284(6) 0.0233(6) 0.0036(5) 0.0111(5) 0.0106(5)
C2 0.0284(6) 0.0255(6) 0.0230(6) 0.0042(5) 0.0104(5) 0.0093(5)
C3 0.0283(6) 0.0341(7) 0.0270(7) 0.0089(5) 0.0116(5) 0.0117(5)
C4 0.0265(6) 0.0323(7) 0.0276(7) 0.0083(5) 0.0099(5) 0.0114(5)
C5 0.0293(6) 0.0349(7) 0.0279(6) 0.0094(5) 0.0137(5) 0.0148(5)
C6 0.0360(6) 0.0594(8) 0.0325(7) 0.0198(6) 0.0159(6) 0.0261(6)
C7 0.0503(7) 0.0733(10) 0.0370(7) 0.0306(7) 0.0258(6) 0.0333(7)
C8 0.0395(6) 0.0474(8) 0.0350(7) 0.0138(6) 0.0228(6) 0.0181(6)
C9 0.0310(6) 0.0309(7) 0.0307(7) 0.0058(6) 0.0149(5) 0.0113(5)
C10 0.0308(6) 0.0440(8) 0.0461(8) 0.0156(6) 0.0215(6) 0.0166(6)
C11 0.0321(6) 0.0590(8) 0.0486(8) 0.0242(7) 0.0188(6) 0.0259(6)
C12 0.0364(6) 0.0459(8) 0.0374(7) 0.0183(6) 0.0168(6) 0.0217(6)
C13 0.0296(5) 0.0477(7) 0.0258(6) 0.0142(6) 0.0153(5) 0.0213(5)
C14 0.0393(6) 0.0514(8) 0.0459(8) 0.0266(6) 0.0281(6) 0.0259(6)
C15 0.0591(7) 0.0852(10) 0.0707(9) 0.0516(8) 0.0460(7) 0.0521(7)
C16 0.0504(7) 0.1309(13) 0.0475(9) 0.0481(9) 0.0290(6) 0.0611(8)
C17 0.0360(7) 0.1132(14) 0.0266(8) 0.0108(9) 0.0095(6) 0.0313(8)
C18 0.0360(7) 0.0691(10) 0.0246(7) 0.0048(7) 0.0121(6) 0.0204(7)
C19 0.0450(7) 0.0359(8) 0.0758(11) 0.0167(7) 0.0315(7) 0.0169(6)
C20 0.0979(15) 0.0434(13) 0.127(2) 0.0283(13) 0.0767(15) 0.0306(12)
C21 0.0549(12) 0.0496(13) 0.0535(14) 0.0086(11) 0.0198(11) 0.0142(11)
C20' 0.083(4) 0.056(4) 0.107(5) 0.022(3) 0.066(4) 0.024(3)
C21' 0.076(3) 0.086(4) 0.067(3) 0.016(2) 0.046(2) 0.015(3)
C22 0.0578(10) 0.0633(11) 0.0380(9) -0.0122(9) 0.0069(8) 0.0140(9)
C23 0.1240(15) 0.0785(15) 0.0830(13) 0.0007(11) 0.0706(11) 0.0082(13)
C24 0.0817(11) 0.0779(14) 0.0808(13) -0.0180(11) 0.0457(10) 0.0107(11)
C25 0.0237(5) 0.0376(7) 0.0266(6) 0.0120(6) 0.0109(5) 0.0096(5)
C26 0.0367(7) 0.0425(8) 0.0299(7) 0.0066(6) 0.0116(6) 0.0059(6)
C27 0.0414(8) 0.0695(11) 0.0266(8) 0.0117(8) 0.0072(7) 0.0073(8)
C28 0.0371(8) 0.0733(11) 0.0402(8) 0.0343(8) 0.0104(7) 0.0139(7)
C29 0.0381(7) 0.0505(8) 0.0562(9) 0.0329(7) 0.0226(6) 0.0192(6)
C30 0.0285(6) 0.0373(7) 0.0397(7) 0.0179(6) 0.0188(5) 0.0136(5)
C31 0.0745(11) 0.0471(9) 0.0319(9) -0.0036(8) 0.0106(8) 0.0149(8)
C32 0.1447(14) 0.0523(11) 0.0903(11) 0.0066(9) 0.0880(10) 0.0080(11)
C33 0.0722(11) 0.0620(12) 0.0796(13) -0.0156(10) 0.0422(10) 0.0005(10)
C34 0.0489(7) 0.0346(7) 0.0459(8) 0.0128(6) 0.0243(6) 0.0188(6)
C35 0.0763(10) 0.0596(10) 0.0925(15) -0.0040(10) 0.0299(10) 0.0375(9)
C36 0.0481(9) 0.0783(13) 0.0493(10) -0.0043(10) 0.0168(8) 0.0045(9)

loop_
_atom_type_symbol
_atom_type_description
_atom_type_scat_dispersion_real
_atom_type_scat_dispersion_imag
_atom_type_scat_source
C C 0.0033 0.0016 'International Tables Vol C Tables 4.2.6.8 and 6.1.1.4'
H H 0.0000 0.0000 'International Tables Vol C Tables 4.2.6.8 and 6.1.1.4'
B B 0.0013 0.0007 'International Tables Vol C Tables 4.2.6.8 and 6.1.1.4'
N N 0.0061 0.0033 'International Tables Vol C Tables 4.2.6.8 and 6.1.1.4'

loop_
_geom_angle_atom_site_label_1
_geom_angle_atom_site_label_2
_geom_angle_atom_site_label_3
_geom_angle
N3 B1 N1 127.03(13)
N3 B1 N2 126.52(14)
N1 B1 N2 106.44(12)
C1 N1 C13 122.13(12)
C1 N1 B1 106.69(11)
C13 N1 B1 131.17(12)
C2 N2 C25 124.48(11)
C2 N2 B1 106.69(11)
C25 N2 B1 128.78(12)
C2 C1 N1 110.55(12)
C2 C1 C5 110.74(12)
N1 C1 C5 138.69(12)
C1 C2 N2 109.60(12)
C1 C2 C3 110.22(12)
N2 C2 C3 140.13(12)
C12 C3 C4 118.18(13)
C12 C3 C2 138.07(14)
C4 C3 C2 103.66(11)
C9 C4 C5 124.03(13)
C9 C4 C3 124.22(12)
C5 C4 C3 111.75(13)
C6 C5 C4 118.46(14)
C6 C5 C1 137.92(13)
C4 C5 C1 103.62(12)
C5 C6 C7 118.71(13)
C8 C7 C6 122.89(15)
C7 C8 C9 119.36(14)
C4 C9 C8 116.51(13)
C4 C9 C10 116.37(13)
C8 C9 C10 127.11(14)
C11 C10 C9 119.12(14)
C10 C11 C12 123.32(13)
C3 C12 C11 118.54(14)
C18 C13 C14 122.44(13)
C18 C13 N1 119.07(13)
C14 C13 N1 118.44(11)
C13 C14 C15 117.48(13)
C13 C14 C19 121.08(12)
C15 C14 C19 121.43(14)
C16 C15 C14 120.78(17)
C17 C16 C15 120.34(15)
C16 C17 C18 121.47(14)
C17 C18 C13 117.47(16)
C17 C18 C22 120.76(14)
C13 C18 C22 121.74(14)
C21 C19 C14 110.74(13)
C21 C19 C20 112.86(19)
C14 C19 C20 111.78(16)
C21 C19 C20' 127.3(3)
C14 C19 C20' 116.8(3)
C20 C19 C20' 27.6(3)
C21 C19 C21' 30.2(3)
C14 C19 C21' 111.9(2)
C20 C19 C21' 85.8(3)
C20' C19 C21' 107.2(4)
C23 C22 C18 112.85(18)
C23 C22 C24 109.75(15)
C18 C22 C24 111.97(17)
C30 C25 C26 121.66(13)
C30 C25 N2 119.06(12)
C26 C25 N2 119.27(13)
C27 C26 C25 117.83(15)
C27 C26 C31 121.32(14)
C25 C26 C31 120.82(14)
C28 C27 C26 121.08(15)
C27 C28 C29 120.36(16)
C28 C29 C30 121.39(16)
C29 C30 C25 117.66(13)
C29 C30 C34 120.87(14)
C25 C30 C34 121.43(13)
C32 C31 C26 110.50(17)
C32 C31 C33 109.61(14)
C26 C31 C33 113.45(16)
C35 C34 C36 110.74(14)
C35 C34 C30 112.99(13)
C36 C34 C30 110.52(14)

loop_
_geom_bond_atom_site_label_1
_geom_bond_atom_site_label_2
_geom_bond_distance
B1 N3 1.411(2)
B1 N1 1.443(2)
B1 N2 1.4501(18)
N1 C1 1.3952(17)
N1 C13 1.4290(17)
N2 C2 1.4027(18)
N2 C25 1.4307(17)
C1 C2 1.3566(18)
C1 C5 1.453(2)
C2 C3 1.4532(19)
C3 C12 1.3640(19)
C3 C4 1.438(2)
C4 C9 1.381(2)
C4 C5 1.4289(18)
C5 C6 1.366(2)
C6 C7 1.412(2)
C7 C8 1.384(2)
C8 C9 1.430(2)
C9 C10 1.4360(19)
C10 C11 1.379(2)
C11 C12 1.419(2)
C13 C18 1.3972(18)
C13 C14 1.399(2)
C14 C15 1.400(2)
C14 C19 1.5170(18)
C15 C16 1.381(2)
C16 C17 1.372(3)
C17 C18 1.391(2)
C18 C22 1.521(3)
C19 C21 1.508(3)
C19 C20 1.520(3)
C19 C20' 1.523(4)
C19 C21' 1.535(4)
C22 C23 1.516(3)
C22 C24 1.523(3)
C25 C30 1.398(2)
C25 C26 1.4033(19)
C26 C27 1.394(2)
C26 C31 1.518(2)
C27 C28 1.369(3)
C28 C29 1.371(2)
C29 C30 1.392(2)
C30 C34 1.518(2)
C31 C32 1.514(3)
C31 C33 1.522(3)
C34 C35 1.515(2)
C34 C36 1.517(2)
